data_2002262
loop_
_publ_author_name
'Mueller-Buschbaum, Hk'
'Mattausch, H'

_publ_section_title 'Zur Kenntnis von Sr Cu0.75 Ni0.25 O~2~'
_journal_name_full
;
Zeitschrift fuer Anorganische und Allgemeine Chemie
;
_journal_page_first 144
_journal_page_last 151
_journal_paper_doi 10.1002/zaac.19703770207
_journal_volume 377
_journal_year 1970
_chemical_formula_structural 'Sr (Cu0.75 Ni0.25) O2'
_chemical_formula_sum 'Cu0.75 Ni0.25 O2 Sr'
_chemical_name_systematic 'Strontium copper nickel oxide (1/.75/.25/2)'
_space_group_IT_number 63
_symmetry_cell_setting orthorhombic
_symmetry_Int_Tables_number 63
_symmetry_space_group_name_Hall '-C 2c 2'
_symmetry_space_group_name_H-M 'C m c m'
_cell_angle_alpha 90
_cell_angle_beta 90
_cell_angle_gamma 90
_cell_formula_units_Z 4
_cell_length_a 3.565
_cell_length_b 16.308
_cell_length_c 3.916
_cell_volume 227.7
_refine_ls_R_factor_all 0.077
_cod_original_formula_sum 'Cu.75 Ni.25 O2 Sr'
_cod_database_code 2002262

loop_
_symmetry_equiv_pos_as_xyz
x,y,z
x,-y,-z
x,y,1/2-z
x,-y,1/2+z
-x,-y,-z
-x,y,z
-x,-y,1/2+z
-x,y,1/2-z
1/2+x,1/2+y,z
1/2+x,1/2-y,-z
1/2+x,1/2+y,1/2-z
1/2+x,1/2-y,1/2+z
1/2-x,1/2-y,-z
1/2-x,1/2+y,z
1/2-x,1/2-y,1/2+z
1/2-x,1/2+y,1/2-z

loop_
_atom_site_label
_atom_site_type_symbol
_atom_site_symmetry_multiplicity
_atom_site_Wyckoff_symbol
_atom_site_fract_x
_atom_site_fract_y
_atom_site_fract_z
_atom_site_occupancy
_atom_site_attached_hydrogens
_atom_site_calc_flag
Sr1 Sr2+ 4 c 0. 0.3303 0.25 1. 0 d
Cu1 Cu2+ 4 c 0. 0.0614 0.25 0.75 0 d
Ni1 Ni2+ 4 c 0. 0.0614 0.25 0.25 0 d
O1 O2- 4 c 0. 0.941 0.25 1. 0 d
O2 O2- 4 c 0. 0.178 0.25 1. 0 d

loop_
_atom_type_symbol
_atom_type_oxidation_number
Sr2+ 2.000
Cu2+ 2.000
Ni2+ 2.000
O2- -2.000
